data_2227363
loop_
_publ_author_name
'Zhao, Bing'
'Liu, Zhuo'
'Gao, Yan'
'Song, Bo'
'Deng, Qi-gang'

_publ_section_title
;
 4,4',5,5'-Tetraphenyl-3,3'-[methylidenebis(sulfanediyl)]bis(4<i>H</i>-1,2,4-triazole)
;
_journal_coeditor_code CV2773
_journal_issue 11
_journal_name_full 'Acta Crystallographica Section E'
_journal_page_first o2814
_journal_paper_doi 10.1107/S1600536810040729
_journal_volume 66
_journal_year 2010
_chemical_formula_iupac 'C29 H22 N6 S2'
_chemical_formula_moiety 'C29 H22 N6 S2'
_chemical_formula_sum 'C29 H22 N6 S2'
_chemical_formula_weight 518.65
_chemical_name_common
;
Bis(4,5-diphenyl-4<i>H</i>-1,2,4-triazol-3-ylsulfanyl)methane
;
_chemical_name_systematic
;
4,4',5,5'-Tetraphenyl-3,3'-[methylidenebis(sulfanediyl)]bis(4<i>H</i>-
1,2,4-triazole)
;
_space_group_IT_number 60
_symmetry_cell_setting orthorhombic
_symmetry_space_group_name_Hall '-P 2n 2ab'
_symmetry_space_group_name_H-M 'P b c n'
_atom_sites_solution_hydrogens geom
_atom_sites_solution_primary direct
_atom_sites_solution_secondary difmap
_cell_angle_alpha 90.00
_cell_angle_beta 90.00
_cell_angle_gamma 90.00
_cell_formula_units_Z 4
_cell_length_a 30.449(6)
_cell_length_b 8.2759(17)
_cell_length_c 9.7353(19)
_cell_measurement_reflns_used 6468
_cell_measurement_temperature 113(2)
_cell_measurement_theta_max 27.894
_cell_measurement_theta_min 1.337
_cell_volume 2453.2(8)
_computing_cell_refinement 'Crystalclear (Rigaku/MSC, 1999)'
_computing_data_collection 'Crystalclear (Rigaku/MSC, 1999)'
_computing_data_reduction 'Crystalclear (Rigaku/MSC, 1999)'
_computing_molecular_graphics 'SHELXTL (Sheldrick, 2008)'
_computing_publication_material 'SHELXTL (Sheldrick, 2008)'
_computing_structure_refinement 'SHELXL97 (Sheldrick, 2008)'
_computing_structure_solution 'SHELXS97 (Sheldrick, 2008)'
_diffrn_ambient_temperature 113(2)
_diffrn_detector_area_resol_mean 7.31
_diffrn_measured_fraction_theta_full 0.994
_diffrn_measured_fraction_theta_max 0.994
_diffrn_measurement_device_type 'Rigaku Saturn CCD area-detector'
_diffrn_measurement_method '\f and \w scans'
_diffrn_radiation_monochromator confocal
_diffrn_radiation_source 'rotating anode'
_diffrn_radiation_type 'Mo K\a'
_diffrn_radiation_wavelength 0.71073
_diffrn_reflns_av_R_equivalents 0.0454
_diffrn_reflns_av_sigmaI/netI 0.0320
_diffrn_reflns_limit_h_max 36
_diffrn_reflns_limit_h_min -36
_diffrn_reflns_limit_k_max 9
_diffrn_reflns_limit_k_min -9
_diffrn_reflns_limit_l_max 10
_diffrn_reflns_limit_l_min -11
_diffrn_reflns_number 17244
_diffrn_reflns_theta_full 25.02
_diffrn_reflns_theta_max 25.02
_diffrn_reflns_theta_min 1.34
_diffrn_standards_decay_% 0
_diffrn_standards_interval_count 0
_diffrn_standards_interval_time 0
_diffrn_standards_number 0
_exptl_absorpt_coefficient_mu 0.249
_exptl_absorpt_correction_T_max 0.9707
_exptl_absorpt_correction_T_min 0.9472
_exptl_absorpt_correction_type multi-scan
_exptl_absorpt_process_details '(Crystalclear; Rigaku/MSC, 1999)'
_exptl_crystal_colour colorless
_exptl_crystal_density_diffrn 1.404
_exptl_crystal_density_method 'not measured'
_exptl_crystal_description prism
_exptl_crystal_F_000 1080
_exptl_crystal_size_max 0.22
_exptl_crystal_size_mid 0.18
_exptl_crystal_size_min 0.12
_refine_diff_density_max 0.385
_refine_diff_density_min -0.292
_refine_ls_extinction_coef 0.050(4)
_refine_ls_extinction_expression Fc^*^=kFc[1+0.001xFc^2^\l^3^/sin(2\q)]^-1/4^
_refine_ls_extinction_method 'SHELXL97 (Sheldrick, 2008)'
_refine_ls_goodness_of_fit_ref 1.095
_refine_ls_hydrogen_treatment constr
_refine_ls_matrix_type full
_refine_ls_number_parameters 169
_refine_ls_number_reflns 2147
_refine_ls_number_restraints 0
_refine_ls_restrained_S_all 1.095
_refine_ls_R_factor_all 0.0449
_refine_ls_R_factor_gt 0.0399
_refine_ls_shift/su_max 0.002
_refine_ls_shift/su_mean 0.000
_refine_ls_structure_factor_coef Fsqd
_refine_ls_weighting_details 'w=1/[\s^2^(Fo^2^)+(0.0826P)^2^+0.5471P] where P=(Fo^2^+2Fc^2^)/3'
_refine_ls_weighting_scheme calc
_refine_ls_wR_factor_gt 0.1197
_refine_ls_wR_factor_ref 0.1252
_reflns_number_gt 1970
_reflns_number_total 2147
_reflns_threshold_expression I>2\s(I)
_cod_data_source_file cv2773.cif
_cod_data_source_block I
_cod_original_cell_volume 2453.2(9)
_cod_database_code 2227363
_cod_database_fobs_code 2227363

loop_
_symmetry_equiv_pos_as_xyz
'x, y, z'
'-x+1/2, -y+1/2, z+1/2'
'-x, y, -z+1/2'
'x+1/2, -y+1/2, -z'
'-x, -y, -z'
'x-1/2, y-1/2, -z-1/2'
'x, -y, z-1/2'
'-x-1/2, y-1/2, z'

loop_
_atom_site_type_symbol
_atom_site_label
_atom_site_fract_x
_atom_site_fract_y
_atom_site_fract_z
_atom_site_U_iso_or_equiv
_atom_site_adp_type
_atom_site_calc_flag
_atom_site_refinement_flags
_atom_site_occupancy
_atom_site_disorder_assembly
_atom_site_disorder_group
S S1 0.484576(14) 0.18721(6) 0.40035(4) 0.0246(2) Uani d . 1 . .
N N1 0.37084(5) 0.2686(2) 0.23508(15) 0.0243(4) Uani d . 1 . .
N N2 0.41528(5) 0.23130(19) 0.22557(15) 0.0244(4) Uani d . 1 . .
N N3 0.39880(5) 0.27134(18) 0.44399(15) 0.0185(4) Uani d . 1 . .
C C1 0.28189(6) 0.2592(2) 0.34631(19) 0.0254(4) Uani d . 1 . .
H H1 0.2872 0.1913 0.2694 0.030 Uiso calc R 1 . .
C C2 0.23919(6) 0.2897(3) 0.3878(2) 0.0288(5) Uani d . 1 . .
H H2 0.2153 0.2438 0.3388 0.035 Uiso calc R 1 . .
C C3 0.23142(6) 0.3863(3) 0.49991(19) 0.0299(5) Uani d . 1 . .
H H3 0.2021 0.4061 0.5291 0.036 Uiso calc R 1 . .
C C4 0.26622(7) 0.4548(2) 0.5704(2) 0.0302(5) Uani d . 1 . .
H H4 0.2606 0.5211 0.6481 0.036 Uiso calc R 1 . .
C C5 0.30922(6) 0.4281(2) 0.52912(18) 0.0260(4) Uani d . 1 . .
H H5 0.3329 0.4775 0.5768 0.031 Uiso calc R 1 . .
C C6 0.31729(6) 0.3280(2) 0.41710(18) 0.0207(4) Uani d . 1 . .
C C7 0.36147(6) 0.2918(2) 0.36533(19) 0.0203(4) Uani d . 1 . .
C C8 0.43093(6) 0.2328(2) 0.35103(18) 0.0207(4) Uani d . 1 . .
C C9 0.40330(6) 0.2658(2) 0.59099(17) 0.0190(4) Uani d . 1 . .
C C10 0.37948(6) 0.1537(2) 0.66540(18) 0.0251(4) Uani d . 1 . .
H H10 0.3601 0.0812 0.6200 0.030 Uiso calc R 1 . .
C C11 0.38411(6) 0.1481(3) 0.80686(19) 0.0291(5) Uani d . 1 . .
H H11 0.3673 0.0734 0.8590 0.035 Uiso calc R 1 . .
C C12 0.41327(7) 0.2513(3) 0.87285(19) 0.0298(5) Uani d . 1 . .
H H12 0.4167 0.2464 0.9698 0.036 Uiso calc R 1 . .
C C13 0.43734(6) 0.3613(2) 0.79676(19) 0.0297(5) Uani d . 1 . .
H H13 0.4576 0.4310 0.8417 0.036 Uiso calc R 1 . .
C C14 0.43218(6) 0.3708(2) 0.65523(18) 0.0240(4) Uani d . 1 . .
H H14 0.4482 0.4482 0.6033 0.029 Uiso calc R 1 . .
C C15 0.5000 0.0719(3) 0.2500 0.0245(6) Uani d S 1 . .
H H15A 0.4751 0.0011 0.2250 0.029 Uiso calc PR 0.50 . .
H H15B 0.5249 0.0011 0.2750 0.029 Uiso calc PR 0.50 . .

loop_
_atom_site_aniso_label
_atom_site_aniso_U_11
_atom_site_aniso_U_22
_atom_site_aniso_U_33
_atom_site_aniso_U_12
_atom_site_aniso_U_13
_atom_site_aniso_U_23
S1 0.0196(3) 0.0371(4) 0.0171(3) 0.00410(18) -0.00078(16) -0.00138(18)
N1 0.0225(8) 0.0335(9) 0.0168(8) 0.0024(6) -0.0003(6) 0.0006(6)
N2 0.0226(8) 0.0324(9) 0.0181(8) 0.0017(7) 0.0001(6) 0.0006(6)
N3 0.0188(8) 0.0224(8) 0.0143(8) 0.0001(6) -0.0011(6) 0.0003(6)
C1 0.0261(10) 0.0308(10) 0.0193(10) 0.0008(8) -0.0022(7) 0.0001(8)
C2 0.0223(10) 0.0385(12) 0.0256(11) -0.0025(8) -0.0010(7) 0.0084(8)
C3 0.0244(9) 0.0360(12) 0.0292(10) 0.0067(8) 0.0054(8) 0.0100(9)
C4 0.0344(10) 0.0294(11) 0.0267(10) 0.0083(8) 0.0062(8) 0.0002(9)
C5 0.0286(9) 0.0269(10) 0.0224(10) 0.0026(8) -0.0009(8) 0.0000(8)
C6 0.0221(9) 0.0232(10) 0.0169(9) 0.0026(7) -0.0001(7) 0.0045(7)
C7 0.0201(9) 0.0231(9) 0.0176(9) 0.0004(7) -0.0023(7) 0.0008(7)
C8 0.0223(9) 0.0248(9) 0.0152(9) 0.0005(7) 0.0010(7) 0.0002(7)
C9 0.0205(9) 0.0240(10) 0.0125(9) 0.0044(7) -0.0008(7) 0.0008(7)
C10 0.0259(9) 0.0293(10) 0.0203(10) -0.0010(8) -0.0008(7) 0.0007(8)
C11 0.0305(10) 0.0361(11) 0.0207(9) 0.0039(9) 0.0058(8) 0.0070(8)
C12 0.0348(11) 0.0417(12) 0.0130(9) 0.0129(9) -0.0014(8) -0.0001(8)
C13 0.0317(10) 0.0355(11) 0.0218(9) 0.0040(9) -0.0063(8) -0.0089(8)
C14 0.0253(9) 0.0265(10) 0.0201(9) 0.0007(7) -0.0014(7) -0.0014(8)
C15 0.0228(12) 0.0283(14) 0.0224(13) 0.000 0.0048(10) 0.000

loop_
_atom_type_symbol
_atom_type_description
_atom_type_scat_dispersion_real
_atom_type_scat_dispersion_imag
_atom_type_scat_source
C C 0.0033 0.0016
; International Tables
Vol. C, Tables 4.2.6.8 and 6.1.1.4
;
H H 0.0000 0.0000
; International Tables
Vol. C, Tables 4.2.6.8 and 6.1.1.4
;
N N 0.0061 0.0033
; International Tables
Vol. C, Tables 4.2.6.8 and 6.1.1.4
;
S S 0.1246 0.1246
; International Tables
Vol. C, Tables 4.2.6.8 and 6.1.1.4
;

loop_
_geom_angle_atom_site_label_1
_geom_angle_atom_site_label_2
_geom_angle_atom_site_label_3
_geom_angle_site_symmetry_1
_geom_angle_site_symmetry_3
_geom_angle
_geom_angle_publ_flag
C8 S1 C15 . . 97.73(6) ?
C7 N1 N2 . . 107.93(14) ?
C8 N2 N1 . . 106.82(14) ?
C8 N3 C7 . . 104.47(15) ?
C8 N3 C9 . . 125.57(15) ?
C7 N3 C9 . . 129.35(15) ?
C2 C1 C6 . . 120.33(19) ?
C2 C1 H1 . . 119.8 ?
C6 C1 H1 . . 119.8 ?
C3 C2 C1 . . 119.98(19) ?
C3 C2 H2 . . 120.0 ?
C1 C2 H2 . . 120.0 ?
C2 C3 C4 . . 120.05(18) ?
C2 C3 H3 . . 120.0 ?
C4 C3 H3 . . 120.0 ?
C3 C4 C5 . . 120.90(19) ?
C3 C4 H4 . . 119.5 ?
C5 C4 H4 . . 119.5 ?
C4 C5 C6 . . 119.26(18) ?
C4 C5 H5 . . 120.4 ?
C6 C5 H5 . . 120.4 ?
C5 C6 C1 . . 119.46(17) ?
C5 C6 C7 . . 123.54(17) ?
C1 C6 C7 . . 116.99(17) ?
N1 C7 N3 . . 109.79(16) ?
N1 C7 C6 . . 124.08(16) ?
N3 C7 C6 . . 126.09(16) ?
N2 C8 N3 . . 110.98(16) ?
N2 C8 S1 . . 126.50(14) ?
N3 C8 S1 . . 122.50(13) ?
C10 C9 C14 . . 121.16(17) ?
C10 C9 N3 . . 119.54(16) ?
C14 C9 N3 . . 119.29(16) ?
C9 C10 C11 . . 119.34(18) ?
C9 C10 H10 . . 120.3 ?
C11 C10 H10 . . 120.3 ?
C10 C11 C12 . . 120.29(18) ?
C10 C11 H11 . . 119.9 ?
C12 C11 H11 . . 119.9 ?
C13 C12 C11 . . 119.70(18) ?
C13 C12 H12 . . 120.2 ?
C11 C12 H12 . . 120.2 ?
C12 C13 C14 . . 120.54(18) ?
C12 C13 H13 . . 119.7 ?
C14 C13 H13 . . 119.7 ?
C9 C14 C13 . . 118.94(18) ?
C9 C14 H14 . . 120.5 ?
C13 C14 H14 . . 120.5 ?
S1 C15 S1 . 3_655 116.36(15) ?
S1 C15 H15A . . 108.2 ?
S1 C15 H15A 3_655 . 108.2 ?
S1 C15 H15B . . 108.2 ?
S1 C15 H15B 3_655 . 108.2 ?
H15A C15 H15B . . 107.4 ?

loop_
_geom_bond_atom_site_label_1
_geom_bond_atom_site_label_2
_geom_bond_site_symmetry_2
_geom_bond_distance
_geom_bond_publ_flag
S1 C8 . 1.7439(19) ?
S1 C15 . 1.8092(15) ?
N1 C7 . 1.314(2) ?
N1 N2 . 1.391(2) ?
N2 C8 . 1.311(2) ?
N3 C8 . 1.370(2) ?
N3 C7 . 1.381(2) ?
N3 C9 . 1.438(2) ?
C1 C2 . 1.385(3) ?
C1 C6 . 1.400(3) ?
C1 H1 . 0.9500 ?
C2 C3 . 1.373(3) ?
C2 H2 . 0.9500 ?
C3 C4 . 1.384(3) ?
C3 H3 . 0.9500 ?
C4 C5 . 1.387(3) ?
C4 H4 . 0.9500 ?
C5 C6 . 1.391(3) ?
C5 H5 . 0.9500 ?
C6 C7 . 1.467(3) ?
C9 C10 . 1.382(3) ?
C9 C14 . 1.386(3) ?
C10 C11 . 1.385(3) ?
C10 H10 . 0.9500 ?
C11 C12 . 1.389(3) ?
C11 H11 . 0.9500 ?
C12 C13 . 1.384(3) ?
C12 H12 . 0.9500 ?
C13 C14 . 1.389(3) ?
C13 H13 . 0.9500 ?
C14 H14 . 0.9500 ?
C15 S1 3_655 1.8092(15) ?
C15 H15A . 0.9900 ?
C15 H15B . 0.9900 ?

loop_
_geom_hbond_atom_site_label_D
_geom_hbond_atom_site_label_H
_geom_hbond_atom_site_label_A
_geom_hbond_site_symmetry_A
_geom_hbond_distance_DH
_geom_hbond_distance_HA
_geom_hbond_distance_DA
_geom_hbond_angle_DHA
_geom_hbond_publ_flag
C12 H12 N2 1_556 0.95 2.494 3.438(2) 172.8 yes

loop_
_geom_torsion_atom_site_label_1
_geom_torsion_atom_site_label_2
_geom_torsion_atom_site_label_3
_geom_torsion_atom_site_label_4
_geom_torsion_site_symmetry_1
_geom_torsion_site_symmetry_2
_geom_torsion_site_symmetry_3
_geom_torsion_site_symmetry_4
_geom_torsion
_geom_torsion_publ_flag
C7 N1 N2 C8 . . . . 0.3(2) ?
C6 C1 C2 C3 . . . . -0.7(3) ?
C1 C2 C3 C4 . . . . 0.8(3) ?
C2 C3 C4 C5 . . . . 0.3(3) ?
C3 C4 C5 C6 . . . . -1.4(3) ?
C4 C5 C6 C1 . . . . 1.4(3) ?
C4 C5 C6 C7 . . . . -179.98(17) ?
C2 C1 C6 C5 . . . . -0.4(3) ?
C2 C1 C6 C7 . . . . -179.05(17) ?
N2 N1 C7 N3 . . . . 0.2(2) ?
N2 N1 C7 C6 . . . . -177.72(17) ?
C8 N3 C7 N1 . . . . -0.5(2) ?
C9 N3 C7 N1 . . . . -171.81(16) ?
C8 N3 C7 C6 . . . . 177.31(17) ?
C9 N3 C7 C6 . . . . 6.0(3) ?
C5 C6 C7 N1 . . . . -146.00(19) ?
C1 C6 C7 N1 . . . . 32.6(3) ?
C5 C6 C7 N3 . . . . 36.5(3) ?
C1 C6 C7 N3 . . . . -144.92(18) ?
N1 N2 C8 N3 . . . . -0.6(2) ?
N1 N2 C8 S1 . . . . 177.52(14) ?
C7 N3 C8 N2 . . . . 0.7(2) ?
C9 N3 C8 N2 . . . . 172.43(17) ?
C7 N3 C8 S1 . . . . -177.52(13) ?
C9 N3 C8 S1 . . . . -5.8(3) ?
C15 S1 C8 N2 . . . . -20.82(19) ?
C15 S1 C8 N3 . . . . 157.12(16) ?
C8 N3 C9 C10 . . . . -113.1(2) ?
C7 N3 C9 C10 . . . . 56.5(3) ?
C8 N3 C9 C14 . . . . 65.6(2) ?
C7 N3 C9 C14 . . . . -124.8(2) ?
C14 C9 C10 C11 . . . . 1.0(3) ?
N3 C9 C10 C11 . . . . 179.62(16) ?
C9 C10 C11 C12 . . . . -1.7(3) ?
C10 C11 C12 C13 . . . . 0.8(3) ?
C11 C12 C13 C14 . . . . 0.8(3) ?
C10 C9 C14 C13 . . . . 0.6(3) ?
N3 C9 C14 C13 . . . . -178.03(16) ?
C12 C13 C14 C9 . . . . -1.5(3) ?
C8 S1 C15 S1 . . . 3_655 80.05(6) ?
